data_7150888
loop_
_publ_author_name
'Fischer, Lucile'
'Didierjean, Claude'
'Jolibois, Franck'
'Semetey, Vincent'
'Manuel Lozano, Jose'
'Briand, Jean-Paul'
'Marraud, Michel'
'Poteau, Romuald'
'Guichard, Gilles'

_publ_section_title
;
 Propensity for local folding induced by the urea fragment in
 short-chain oligomers
;
_journal_issue 14
_journal_name_full 'Organic &amp; Biomolecular Chemistry'
_journal_page_first 2596
_journal_page_last 2610
_journal_paper_doi 10.1039/b801139g
_journal_volume 6
_journal_year 2008
_chemical_absolute_configuration syn
_chemical_compound_source 'synthesis as described'
_chemical_formula_moiety 'C19 H24 N4 O2'
_chemical_formula_sum 'C19 H24 N4 O2'
_chemical_formula_weight 340.42
_chemical_name_systematic
;
?
;
_space_group_IT_number 1
_symmetry_cell_setting triclinic
_symmetry_Int_Tables_number 1
_symmetry_space_group_name_Hall 'P 1'
_symmetry_space_group_name_H-M 'P 1'
_atom_sites_solution_hydrogens geom
_atom_sites_solution_primary direct
_atom_sites_solution_secondary difmap
_audit_creation_date 2007-09-12T14:20:48-00:00
_audit_creation_method 'WinGX routine CIF_UPDATE'
_cell_angle_alpha 76.78(2)
_cell_angle_beta 81.59(3)
_cell_angle_gamma 77.55(2)
_cell_formula_units_Z 1
_cell_length_a 4.675(2)
_cell_length_b 9.497(2)
_cell_length_c 10.809(3)
_cell_measurement_reflns_used 25
_cell_measurement_temperature 293(2)
_cell_measurement_theta_max 22.92
_cell_measurement_theta_min 9.84
_cell_measurement_wavelength 0.71073
_cell_volume 453.8(3)
_computing_molecular_graphics 'Ortep-3 for Windows (Farrugia, 1997)'
_computing_publication_material 'WinGX publication routines (Farrugia, 1999)'
_computing_structure_refinement 'SHELXL-97 (Sheldrick, 1997)'
_computing_structure_solution 'SHELXS-86 (Sheldrick, 1986)'
_diffrn_ambient_temperature 293(2)
_diffrn_measured_fraction_theta_full 1
_diffrn_measured_fraction_theta_max 1
_diffrn_radiation_monochromator graphite
_diffrn_radiation_probe x-ray
_diffrn_radiation_wavelength 1.5406
_diffrn_reflns_av_R_equivalents 0.0518
_diffrn_reflns_av_unetI/netI 0.0573
_diffrn_reflns_limit_h_max 5
_diffrn_reflns_limit_h_min -5
_diffrn_reflns_limit_k_max 11
_diffrn_reflns_limit_k_min -11
_diffrn_reflns_limit_l_max 13
_diffrn_reflns_limit_l_min -13
_diffrn_reflns_number 3348
_diffrn_reflns_theta_full 69.79
_diffrn_reflns_theta_max 69.79
_diffrn_reflns_theta_min 4.22
_exptl_absorpt_coefficient_mu 0.666
_exptl_absorpt_correction_type none
_exptl_crystal_colour colorless
_exptl_crystal_density_diffrn 1.246
_exptl_crystal_density_method 'not measured'
_exptl_crystal_description prism
_exptl_crystal_F_000 182
_exptl_crystal_size_max 0.1
_exptl_crystal_size_mid 0.1
_exptl_crystal_size_min 0.05
_refine_diff_density_max 0.172
_refine_diff_density_min -0.175
_refine_diff_density_rms 0.039
_refine_ls_extinction_coef 0.015(3)
_refine_ls_extinction_expression Fc^*^=kFc[1+0.001xFc^2^\l^3^/sin(2\q)]^-1/4^
_refine_ls_extinction_method SHELXL
_refine_ls_goodness_of_fit_ref 1.144
_refine_ls_hydrogen_treatment constr
_refine_ls_matrix_type full
_refine_ls_number_parameters 228
_refine_ls_number_reflns 1723
_refine_ls_number_restraints 18
_refine_ls_restrained_S_all 1.139
_refine_ls_R_factor_all 0.0714
_refine_ls_R_factor_gt 0.0461
_refine_ls_shift/su_max 0
_refine_ls_shift/su_mean 0
_refine_ls_structure_factor_coef Fsqd
_refine_ls_weighting_details 'calc w=1/[\s^2^(Fo^2^)+(0.0326P)^2^+0.1396P] where P=(Fo^2^+2Fc^2^)/3'
_refine_ls_weighting_scheme calc
_refine_ls_wR_factor_gt 0.1039
_refine_ls_wR_factor_ref 0.1316
_reflns_number_gt 1291
_reflns_number_total 1723
_reflns_threshold_expression >2sigma(I)
_cod_data_source_file b801139g-2.txt
_cod_data_source_block shelxl
_cod_database_code 7150888

loop_
_symmetry_equiv_pos_as_xyz
'x, y, z'

loop_
_atom_site_label
_atom_site_type_symbol
_atom_site_fract_x
_atom_site_fract_y
_atom_site_fract_z
_atom_site_U_iso_or_equiv
_atom_site_adp_type
_atom_site_occupancy
_atom_site_symmetry_multiplicity
_atom_site_calc_flag
_atom_site_refinement_flags
_atom_site_disorder_assembly
_atom_site_disorder_group
C1 C 0.4306(9) 1.2792(5) -0.4171(4) 0.0534(11) Uani 1 1 d . . .
C2 C 0.4550(13) 1.4049(7) -0.3822(6) 0.0772(16) Uani 1 1 d . . .
H2 H 0.3501 1.429 -0.3075 0.093 Uiso 1 1 calc R . .
C3 C 0.6334(15) 1.4965(8) -0.4563(8) 0.098(2) Uani 1 1 d . . .
H3 H 0.6472 1.5819 -0.4312 0.118 Uiso 1 1 calc R . .
C4 C 0.7862(15) 1.4647(10) -0.5634(8) 0.103(2) Uani 1 1 d . . .
H4 H 0.9071 1.5272 -0.6123 0.124 Uiso 1 1 calc R . .
C5 C 0.7656(15) 1.3415(10) -0.6009(6) 0.102(2) Uani 1 1 d . . .
H5 H 0.8726 1.3196 -0.6759 0.123 Uiso 1 1 calc R . .
C6 C 0.5870(12) 1.2473(7) -0.5290(5) 0.0779(16) Uani 1 1 d . . .
H6 H 0.5725 1.163 -0.5559 0.093 Uiso 1 1 calc R . .
C7 C 0.2348(12) 1.1796(7) -0.3372(5) 0.0727(17) Uani 1 1 d . . .
H7A H 0.0461 1.2378 -0.3129 0.087 Uiso 1 1 calc R . .
H7B H 0.2008 1.1124 -0.3865 0.087 Uiso 1 1 calc R . .
N1 N 0.3699(8) 1.0965(4) -0.2235(3) 0.0537(10) Uani 1 1 d . . .
H1 H 0.5555 1.0904 -0.2217 0.064 Uiso 1 1 calc R . .
C8 C 0.2145(8) 1.0281(5) -0.1201(4) 0.0431(10) Uani 1 1 d . . .
O1 O -0.0512(6) 1.0296(4) -0.1183(3) 0.0538(8) Uani 1 1 d . . .
N2 N 0.3710(7) 0.9571(4) -0.0224(3) 0.0538(10) Uani 1 1 d . . .
H2A H 0.5574 0.9557 -0.0319 0.065 Uiso 1 1 calc R . .
C9 C 0.2421(9) 0.8820(5) 0.0993(4) 0.0472(10) Uani 1 1 d . . .
H9 H 0.0671 0.8503 0.0834 0.057 Uiso 1 1 calc R . .
C10 C 0.4564(9) 0.7451(5) 0.1566(4) 0.0492(10) Uani 1 1 d U . .
H10A H 0.6447 0.7723 0.1569 0.059 Uiso 1 1 calc R . .
H10B H 0.383 0.711 0.2447 0.059 Uiso 1 1 calc R . .
C11 C 0.5048(10) 0.6191(6) 0.0873(4) 0.0564(11) Uani 1 1 d U . .
C12 C 0.700(2) 0.6113(10) -0.0201(7) 0.128(3) Uani 1 1 d U . .
H12 H 0.8071 0.6861 -0.053 0.154 Uiso 1 1 calc R . .
C13 C 0.739(3) 0.4947(12) -0.0788(9) 0.166(5) Uani 1 1 d U . .
H13 H 0.8672 0.4939 -0.1531 0.199 Uiso 1 1 calc R . .
C14 C 0.597(2) 0.3797(9) -0.0327(8) 0.115(3) Uani 1 1 d U . .
H14 H 0.6254 0.3006 -0.0732 0.138 Uiso 1 1 calc R . .
C15 C 0.416(3) 0.3863(10) 0.0726(10) 0.157(4) Uani 1 1 d U . .
H15 H 0.3186 0.3087 0.1084 0.188 Uiso 1 1 calc R . .
C16 C 0.370(2) 0.5038(8) 0.1302(8) 0.126(3) Uani 1 1 d U . .
H16 H 0.2374 0.5039 0.2033 0.151 Uiso 1 1 calc R . .
C17 C 0.1428(10) 0.9916(5) 0.1889(4) 0.0546(12) Uani 1 1 d . . .
H17A H 0.3136 1.0258 0.2036 0.065 Uiso 1 1 calc R . .
H17B H 0.0095 1.0764 0.1469 0.065 Uiso 1 1 calc R . .
N3 N -0.0029(7) 0.9309(5) 0.3111(3) 0.0534(10) Uani 1 1 d . . .
H3A H -0.1804 0.9177 0.3145 0.064 Uiso 1 1 calc R . .
C18 C 0.1279(9) 0.8948(5) 0.4183(4) 0.0461(10) Uani 1 1 d . . .
O2 O 0.3877(6) 0.8983(4) 0.4226(3) 0.0604(9) Uani 1 1 d . . .
N4 N -0.0480(8) 0.8486(5) 0.5260(3) 0.0574(11) Uani 1 1 d . . .
H4A H -0.2265 0.8449 0.5181 0.069 Uiso 1 1 calc R . .
C19 C 0.0487(13) 0.8062(7) 0.6512(5) 0.0695(15) Uani 1 1 d . . .
H19A H -0.1049 0.8435 0.7112 0.104 Uiso 1 1 calc R . .
H19B H 0.2208 0.8459 0.6514 0.104 Uiso 1 1 calc R . .
H19C H 0.0951 0.7007 0.6748 0.104 Uiso 1 1 calc R . .

loop_
_atom_site_aniso_label
_atom_site_aniso_U_11
_atom_site_aniso_U_22
_atom_site_aniso_U_33
_atom_site_aniso_U_23
_atom_site_aniso_U_13
_atom_site_aniso_U_12
C1 0.049(2) 0.060(3) 0.043(2) 0.008(2) -0.0072(18) -0.010(2)
C2 0.074(3) 0.081(4) 0.077(4) -0.021(3) 0.014(3) -0.024(3)
C3 0.092(4) 0.055(3) 0.139(6) -0.001(4) 0.003(4) -0.023(3)
C4 0.081(4) 0.102(6) 0.101(5) 0.036(4) 0.010(4) -0.035(4)
C5 0.091(5) 0.134(7) 0.066(4) -0.004(4) 0.032(3) -0.031(5)
C6 0.083(4) 0.080(4) 0.066(3) -0.011(3) 0.001(3) -0.015(3)
C7 0.070(3) 0.079(4) 0.063(3) 0.027(3) -0.019(3) -0.035(3)
N1 0.0357(18) 0.071(3) 0.046(2) 0.0116(18) -0.0023(15) -0.0192(18)
C8 0.038(2) 0.052(2) 0.036(2) -0.0011(18) -0.0021(16) -0.0116(18)
O1 0.0328(14) 0.076(2) 0.0484(18) 0.0017(15) -0.0027(12) -0.0184(14)
N2 0.0343(17) 0.081(3) 0.0412(19) 0.0081(18) 0.0006(14) -0.0246(18)
C9 0.037(2) 0.067(3) 0.037(2) -0.0003(19) 0.0049(16) -0.0237(19)
C10 0.049(2) 0.060(3) 0.0366(19) -0.0002(18) 0.0017(16) -0.020(2)
C11 0.056(2) 0.062(3) 0.048(2) -0.006(2) 0.0021(19) -0.016(2)
C12 0.175(8) 0.126(6) 0.099(5) -0.059(5) 0.073(5) -0.081(6)
C13 0.236(13) 0.151(9) 0.124(7) -0.093(7) 0.083(7) -0.064(8)
C14 0.164(8) 0.081(5) 0.107(5) -0.045(4) -0.031(5) -0.001(5)
C15 0.205(11) 0.089(6) 0.187(10) -0.061(6) 0.061(8) -0.072(7)
C16 0.160(7) 0.086(5) 0.134(6) -0.045(5) 0.078(6) -0.068(5)
C17 0.050(2) 0.056(3) 0.052(3) 0.002(2) 0.002(2) -0.017(2)
N3 0.0378(18) 0.082(3) 0.041(2) -0.0119(19) 0.0048(15) -0.0196(19)
C18 0.042(2) 0.054(3) 0.046(2) -0.0157(19) 0.0051(18) -0.0167(19)
O2 0.0410(17) 0.087(3) 0.0549(19) -0.0100(17) -0.0016(14) -0.0224(17)
N4 0.045(2) 0.084(3) 0.041(2) -0.007(2) 0.0065(16) -0.022(2)
C19 0.073(3) 0.079(4) 0.054(3) -0.008(3) -0.002(2) -0.017(3)

loop_
_atom_type_symbol
_atom_type_description
_atom_type_scat_dispersion_real
_atom_type_scat_dispersion_imag
_atom_type_scat_source
C C 0.0181 0 'International Tables Vol C Tables 4.2.6.8 and 6.1.1.4'
H H 0 0 'International Tables Vol C Tables 4.2.6.8 and 6.1.1.4'
O O 0.0492 0 'International Tables Vol C Tables 4.2.6.8 and 6.1.1.4'
N N 0.0311 0 'International Tables Vol C Tables 4.2.6.8 and 6.1.1.4'

loop_
_geom_angle_atom_site_label_1
_geom_angle_atom_site_label_2
_geom_angle_atom_site_label_3
_geom_angle
_geom_angle_site_symmetry_1
_geom_angle_site_symmetry_3
_geom_angle_publ_flag
C2 C1 C6 118.3(5) . . ?
C2 C1 C7 120.9(5) . . ?
C6 C1 C7 120.8(5) . . ?
C1 C2 C3 120.6(6) . . ?
C1 C2 H2 119.7 . . ?
C3 C2 H2 119.7 . . ?
C4 C3 C2 121.0(7) . . ?
C4 C3 H3 119.5 . . ?
C2 C3 H3 119.5 . . ?
C3 C4 C5 119.8(6) . . ?
C3 C4 H4 120.1 . . ?
C5 C4 H4 120.1 . . ?
C4 C5 C6 120.8(6) . . ?
C4 C5 H5 119.6 . . ?
C6 C5 H5 119.6 . . ?
C1 C6 C5 119.5(6) . . ?
C1 C6 H6 120.3 . . ?
C5 C6 H6 120.3 . . ?
N1 C7 C1 110.2(4) . . ?
N1 C7 H7A 109.6 . . ?
C1 C7 H7A 109.6 . . ?
N1 C7 H7B 109.6 . . ?
C1 C7 H7B 109.6 . . ?
H7A C7 H7B 108.1 . . ?
C8 N1 C7 122.4(4) . . ?
C8 N1 H1 118.8 . . ?
C7 N1 H1 118.8 . . ?
O1 C8 N2 123.2(4) . . ?
O1 C8 N1 121.8(4) . . ?
N2 C8 N1 115.1(3) . . ?
C8 N2 C9 123.5(3) . . ?
C8 N2 H2A 118.3 . . ?
C9 N2 H2A 118.3 . . ?
N2 C9 C10 111.0(3) . . ?
N2 C9 C17 109.0(4) . . ?
C10 C9 C17 112.7(3) . . ?
N2 C9 H9 108 . . ?
C10 C9 H9 108 . . ?
C17 C9 H9 108 . . ?
C11 C10 C9 114.6(3) . . ?
C11 C10 H10A 108.6 . . ?
C9 C10 H10A 108.6 . . ?
C11 C10 H10B 108.6 . . ?
C9 C10 H10B 108.6 . . ?
H10A C10 H10B 107.6 . . ?
C16 C11 C12 115.3(6) . . ?
C16 C11 C10 122.0(5) . . ?
C12 C11 C10 122.5(5) . . ?
C13 C12 C11 120.5(8) . . ?
C13 C12 H12 119.8 . . ?
C11 C12 H12 119.8 . . ?
C14 C13 C12 122.5(8) . . ?
C14 C13 H13 118.8 . . ?
C12 C13 H13 118.8 . . ?
C15 C14 C13 116.5(8) . . ?
C15 C14 H14 121.7 . . ?
C13 C14 H14 121.7 . . ?
C14 C15 C16 121.6(8) . . ?
C14 C15 H15 119.2 . . ?
C16 C15 H15 119.2 . . ?
C11 C16 C15 123.5(7) . . ?
C11 C16 H16 118.2 . . ?
C15 C16 H16 118.2 . . ?
N3 C17 C9 113.8(4) . . ?
N3 C17 H17A 108.8 . . ?
C9 C17 H17A 108.8 . . ?
N3 C17 H17B 108.8 . . ?
C9 C17 H17B 108.8 . . ?
H17A C17 H17B 107.7 . . ?
C18 N3 C17 122.4(4) . . ?
C18 N3 H3A 118.8 . . ?
C17 N3 H3A 118.8 . . ?
O2 C18 N3 124.0(4) . . ?
O2 C18 N4 121.4(4) . . ?
N3 C18 N4 114.6(4) . . ?
C18 N4 C19 123.5(4) . . ?
C18 N4 H4A 118.2 . . ?
C19 N4 H4A 118.2 . . ?
N4 C19 H19A 109.5 . . ?
N4 C19 H19B 109.5 . . ?
H19A C19 H19B 109.5 . . ?
N4 C19 H19C 109.5 . . ?
H19A C19 H19C 109.5 . . ?
H19B C19 H19C 109.5 . . ?

loop_
_geom_bond_atom_site_label_1
_geom_bond_atom_site_label_2
_geom_bond_distance
_geom_bond_site_symmetry_2
_geom_bond_publ_flag
C1 C2 1.363(8) . ?
C1 C6 1.379(7) . ?
C1 C7 1.499(6) . ?
C2 C3 1.376(8) . ?
C2 H2 0.93 . ?
C3 C4 1.329(11) . ?
C3 H3 0.93 . ?
C4 C5 1.349(11) . ?
C4 H4 0.93 . ?
C5 C6 1.384(9) . ?
C5 H5 0.93 . ?
C6 H6 0.93 . ?
C7 N1 1.449(6) . ?
C7 H7A 0.97 . ?
C7 H7B 0.97 . ?
N1 C8 1.355(5) . ?
N1 H1 0.86 . ?
C8 O1 1.237(5) . ?
C8 N2 1.339(5) . ?
N2 C9 1.458(5) . ?
N2 H2A 0.86 . ?
C9 C10 1.526(6) . ?
C9 C17 1.536(7) . ?
C9 H9 0.98 . ?
C10 C11 1.512(7) . ?
C10 H10A 0.97 . ?
C10 H10B 0.97 . ?
C11 C16 1.339(8) . ?
C11 C12 1.373(7) . ?
C12 C13 1.365(12) . ?
C12 H12 0.93 . ?
C13 C14 1.360(13) . ?
C13 H13 0.93 . ?
C14 C15 1.319(12) . ?
C14 H14 0.93 . ?
C15 C16 1.361(11) . ?
C15 H15 0.93 . ?
C16 H16 0.93 . ?
C17 N3 1.449(5) . ?
C17 H17A 0.97 . ?
C17 H17B 0.97 . ?
N3 C18 1.330(6) . ?
N3 H3A 0.86 . ?
C18 O2 1.230(5) . ?
C18 N4 1.366(5) . ?
N4 C19 1.432(6) . ?
N4 H4A 0.86 . ?
C19 H19A 0.96 . ?
C19 H19B 0.96 . ?
C19 H19C 0.96 . ?

loop_
_geom_hbond_atom_site_label_D
_geom_hbond_atom_site_label_H
_geom_hbond_atom_site_label_A
_geom_hbond_distance_DH
_geom_hbond_distance_HA
_geom_hbond_distance_DA
_geom_hbond_angle_DHA
_geom_hbond_site_symmetry_A
N1 H1 O1 0.86 2.19 2.975(5) 151 1_655
N2 H2A O1 0.86 2.11 2.916(5) 155 1_655
N3 H3A O2 0.86 2.2 2.978(5) 150 1_455
N4 H4A O2 0.86 2.12 2.918(5) 154.5 1_455

loop_
_geom_torsion_atom_site_label_1
_geom_torsion_atom_site_label_2
_geom_torsion_atom_site_label_3
_geom_torsion_atom_site_label_4
_geom_torsion
_geom_torsion_site_symmetry_1
_geom_torsion_site_symmetry_2
_geom_torsion_site_symmetry_3
_geom_torsion_site_symmetry_4
_geom_torsion_publ_flag
C6 C1 C2 C3 -0.6(9) . . . . ?
C7 C1 C2 C3 -179.5(5) . . . . ?
C1 C2 C3 C4 -0.1(10) . . . . ?
C2 C3 C4 C5 0.5(11) . . . . ?
C3 C4 C5 C6 -0.1(12) . . . . ?
C2 C1 C6 C5 0.9(8) . . . . ?
C7 C1 C6 C5 179.9(6) . . . . ?
C4 C5 C6 C1 -0.6(10) . . . . ?
C2 C1 C7 N1 -75.1(7) . . . . ?
C6 C1 C7 N1 106.0(6) . . . . ?
C1 C7 N1 C8 162.5(5) . . . . ?
C7 N1 C8 O1 2.0(7) . . . . ?
C7 N1 C8 N2 -179.4(5) . . . . ?
O1 C8 N2 C9 -4.1(8) . . . . ?
N1 C8 N2 C9 177.3(4) . . . . ?
C8 N2 C9 C10 146.1(4) . . . . ?
C8 N2 C9 C17 -89.2(5) . . . . ?
N2 C9 C10 C11 -71.1(5) . . . . ?
C17 C9 C10 C11 166.3(3) . . . . ?
C9 C10 C11 C16 -100.5(7) . . . . ?
C9 C10 C11 C12 82.8(7) . . . . ?
C16 C11 C12 C13 2.5(14) . . . . ?
C10 C11 C12 C13 179.3(9) . . . . ?
C11 C12 C13 C14 -2.3(19) . . . . ?
C12 C13 C14 C15 0.3(19) . . . . ?
C13 C14 C15 C16 1.5(18) . . . . ?
C12 C11 C16 C15 -0.7(15) . . . . ?
C10 C11 C16 C15 -177.6(9) . . . . ?
C14 C15 C16 C11 -1(2) . . . . ?
N2 C9 C17 N3 177.1(4) . . . . ?
C10 C9 C17 N3 -59.2(4) . . . . ?
C9 C17 N3 C18 105.4(5) . . . . ?
C17 N3 C18 O2 -5.9(7) . . . . ?
C17 N3 C18 N4 175.7(4) . . . . ?
O2 C18 N4 C19 2.2(7) . . . . ?
N3 C18 N4 C19 -179.3(5) . . . . ?

loop_
_cod_related_entry_id
_cod_related_entry_database
_cod_related_entry_code
1 ChemSpider 30653419
